data_7039498
loop_
_publ_author_name
'Khavasi, Hamid Reza'
'Kavand, Sima'

_publ_section_title
;
 Conformational variety of flexible mono-dentate ligands in coordination
 compounds: influence of \p-involving interactions.
;
_journal_issue 26
_journal_name_full 'Dalton transactions (Cambridge, England : 2003)'
_journal_page_first 10761
_journal_page_last 10770
_journal_paper_doi 10.1039/c6dt01563h
_journal_volume 45
_journal_year 2016
_chemical_formula_sum 'C32 H22 Br2 Cl2 Hg N4 O2'
_chemical_formula_weight 925.83
_chemical_name_systematic
; 
 ? 
;
_space_group_IT_number 15
_symmetry_cell_setting monoclinic
_symmetry_space_group_name_Hall '-C 2yc'
_symmetry_space_group_name_H-M 'C 1 2/c 1'
_atom_sites_solution_hydrogens geom
_atom_sites_solution_primary direct
_atom_sites_solution_secondary difmap
_audit_creation_method SHELXL-97
_audit_update_record
;
2016-03-29 deposited with the CCDC.
2016-06-06 downloaded from the CCDC.
;
_cell_angle_alpha 90.00
_cell_angle_beta 112.327(14)
_cell_angle_gamma 90.00
_cell_formula_units_Z 4
_cell_length_a 26.837(5)
_cell_length_b 4.7735(8)
_cell_length_c 25.763(5)
_cell_measurement_reflns_used 13131
_cell_measurement_temperature 298(2)
_cell_measurement_theta_max 27.00
_cell_measurement_theta_min 2.78
_cell_volume 3053.0(10)
_computing_cell_refinement 'X-Area 1.31 (Stoe & Cie GmbH, 2005)'
_computing_data_collection 'X-Area 1.31 (Stoe & Cie GmbH, 2005)'
_computing_data_reduction 'X-Area 1.31 (Stoe & Cie GmbH, 2005)'
_computing_molecular_graphics 'ORTEP-3 for Windows (Farrugia, 1997)'
_computing_publication_material 'WinGX (Farrugia, 1999)'
_computing_structure_refinement 'SHELXL-97 (Sheldrick, 1997)'
_computing_structure_solution 'SHELXS-97 (Sheldrick, 1990)'
_diffrn_ambient_temperature 298(2)
_diffrn_detector_area_resol_mean '0.15 mm'
_diffrn_measured_fraction_theta_full 0.997
_diffrn_measured_fraction_theta_max 0.997
_diffrn_measurement_device_type 'STOE IPDS II'
_diffrn_measurement_method 'rotation method'
_diffrn_radiation_monochromator graphite
_diffrn_radiation_source 'fine-focus sealed tube'
_diffrn_radiation_type MoK\a
_diffrn_radiation_wavelength 0.71073
_diffrn_reflns_av_R_equivalents 0.0917
_diffrn_reflns_av_sigmaI/netI 0.0818
_diffrn_reflns_limit_h_max 34
_diffrn_reflns_limit_h_min -34
_diffrn_reflns_limit_k_max 5
_diffrn_reflns_limit_k_min -6
_diffrn_reflns_limit_l_max 32
_diffrn_reflns_limit_l_min -27
_diffrn_reflns_number 13131
_diffrn_reflns_theta_full 27.00
_diffrn_reflns_theta_max 27.00
_diffrn_reflns_theta_min 2.78
_diffrn_standards_number 0
_exptl_absorpt_coefficient_mu 7.872
_exptl_absorpt_correction_T_max 0.4509
_exptl_absorpt_correction_T_min 0.3633
_exptl_absorpt_correction_type numerical
_exptl_absorpt_process_details 'shape of crystal determined optically'
_exptl_crystal_colour Colorless
_exptl_crystal_density_diffrn 2.014
_exptl_crystal_density_method 'not measured'
_exptl_crystal_description Needle
_exptl_crystal_F_000 1768
_exptl_crystal_size_max 0.050
_exptl_crystal_size_mid 0.05
_exptl_crystal_size_min 0.03
_refine_diff_density_max 1.153
_refine_diff_density_min -1.147
_refine_diff_density_rms 0.259
_refine_ls_extinction_method none
_refine_ls_goodness_of_fit_ref 1.047
_refine_ls_hydrogen_treatment constr
_refine_ls_matrix_type full
_refine_ls_number_parameters 190
_refine_ls_number_reflns 3317
_refine_ls_number_restraints 0
_refine_ls_restrained_S_all 1.047
_refine_ls_R_factor_all 0.0711
_refine_ls_R_factor_gt 0.0512
_refine_ls_shift/su_max 0.015
_refine_ls_shift/su_mean 0.003
_refine_ls_structure_factor_coef Fsqd
_refine_ls_weighting_details 'calc w=1/[\s^2^(Fo^2^)+(0.0847P)^2^+0.0000P] where P=(Fo^2^+2Fc^2^)/3'
_refine_ls_weighting_scheme calc
_refine_ls_wR_factor_gt 0.1112
_refine_ls_wR_factor_ref 0.1312
_reflns_number_gt 1894
_reflns_number_total 3317
_reflns_threshold_expression >2sigma(I)
_cod_data_source_file c6dt01563h2.cif
_cod_data_source_block d
_cod_depositor_comments
;
The following automatic conversions were performed:

'_symmetry_cell_setting' value 'Monoclinic' changed to 'monoclinic'
according to
/usr/data/users/saulius/crontab/automatic-downloads/rss-feeds/RSC/lib/dictionaries/cif_core.dic
dictionary named 'cif_core.dic' version 2.4.2 from 2011-04-26.

Automatic conversion script
Id: cif_fix_values 4268 2015-11-12 08:31:59Z antanas 

 Adding full bibliography for 7039497--7039504.cif.
;
_cod_original_cell_volume 3052.9(10)
_cod_original_sg_symbol_H-M C2/c
_cod_original_formula_sum 'C32 H22 Br2 Cl2 Hg1 N4 O2'
_cod_database_code 7039498

loop_
_symmetry_equiv_pos_as_xyz
'x, y, z'
'-x, y, -z+1/2'
'x+1/2, y+1/2, z'
'-x+1/2, y+1/2, -z+1/2'
'-x, -y, -z'
'x, -y, z-1/2'
'-x+1/2, -y+1/2, -z'
'x+1/2, -y+1/2, z-1/2'

loop_
_atom_site_label
_atom_site_type_symbol
_atom_site_fract_x
_atom_site_fract_y
_atom_site_fract_z
_atom_site_U_iso_or_equiv
_atom_site_adp_type
_atom_site_occupancy
_atom_site_symmetry_multiplicity
_atom_site_calc_flag
_atom_site_refinement_flags
C1 C 0.0647(7) -0.405(4) 0.4120(9) 0.051(5) Uani 1 1 d .
H1 H 0.0770 -0.5435 0.4393 0.062 Uiso 1 1 calc R
C2 C 0.0139(7) -0.318(5) 0.3948(8) 0.047(5) Uani 1 1 d .
H2 H -0.0093 -0.3867 0.4109 0.064 Uiso 1 1 calc R
C3 C -0.0036(7) -0.118(4) 0.3511(7) 0.046(5) Uani 1 1 d .
H3 H -0.0392 -0.0566 0.3383 0.055 Uiso 1 1 calc R
C4 C 0.0802(6) -0.100(3) 0.3464(6) 0.050(4) Uiso 1 1 d .
H4 H 0.1036 -0.0321 0.3304 0.038 Uiso 1 1 calc R
C5 C 0.0997(6) -0.289(4) 0.3893(7) 0.044(5) Uani 1 1 d .
C6 C 0.1582(6) -0.401(3) 0.4057(7) 0.042(4) Uani 1 1 d .
C7 C 0.2476(7) -0.253(3) 0.4167(8) 0.048(5) Uani 1 1 d .
C8 C 0.2774(7) -0.435(4) 0.4569(7) 0.042(4) Uani 1 1 d .
H8 H 0.2628 -0.5274 0.4796 0.051 Uiso 1 1 calc R
C9 C 0.3334(8) -0.479(4) 0.4633(10) 0.046(7) Uani 1 1 d .
H9A H 0.3534 -0.6185 0.4875 0.076 Uiso 1 1 calc R
C10 C 0.3552(7) -0.333(5) 0.4368(8) 0.047(4) Uani 1 1 d .
C11 C 0.3263(6) -0.140(3) 0.3925(9) 0.050(5) Uani 1 1 d .
C12 C 0.3483(8) 0.007(5) 0.3590(8) 0.056(5) Uani 1 1 d .
H12 H 0.3845 -0.0169 0.3650 0.067 Uiso 1 1 calc R
C13 C 0.3181(8) 0.181(5) 0.3187(9) 0.062(5) Uani 1 1 d .
H13 H 0.3334 0.2728 0.2965 0.075 Uiso 1 1 calc R
C14 C 0.2648(9) 0.227(4) 0.3095(9) 0.058(5) Uani 1 1 d .
H14 H 0.2452 0.3583 0.2828 0.069 Uiso 1 1 calc R
C15 C 0.2404(8) 0.082(4) 0.3392(9) 0.061(7) Uani 1 1 d .
H15 H 0.2037 0.1050 0.3304 0.074 Uiso 1 1 calc R
C16 C 0.2704(6) -0.104(3) 0.3834(6) 0.048(3) Uani 1 1 d .
N1 N 0.0300(5) -0.009(3) 0.3265(6) 0.046(4) Uani 1 1 d .
N2 N 0.1928(5) -0.210(3) 0.4060(5) 0.045(3) Uani 1 1 d .
H2A H 0.1810 -0.0409 0.3989 0.037 Uiso 1 1 calc R
O1 O 0.1681(5) -0.641(2) 0.4210(6) 0.055(4) Uani 1 1 d .
Br1 Br 0.43049(8) -0.3969(5) 0.45088(10) 0.0721(8) Uani 1 1 d .
Hg1 Hg 0.0000 0.3212(2) 0.2500 0.0437(4) Uani 1 2 d S
Cl1 Cl 0.0859(2) 0.4167(11) 0.2508(2) 0.0641(15) Uani 1 1 d .

loop_
_atom_site_aniso_label
_atom_site_aniso_U_11
_atom_site_aniso_U_22
_atom_site_aniso_U_33
_atom_site_aniso_U_23
_atom_site_aniso_U_13
_atom_site_aniso_U_12
C1 0.043(11) 0.047(10) 0.051(13) -0.018(8) 0.020(10) 0.002(7)
C2 0.044(9) 0.052(11) 0.049(13) -0.007(12) 0.023(9) 0.004(9)
C3 0.046(10) 0.057(14) 0.042(10) -0.003(8) 0.026(8) 0.008(8)
C4 0.045(10) 0.055(11) 0.060(11) -0.013(9) 0.030(9) 0.003(7)
C5 0.042(9) 0.049(9) 0.054(9) -0.015(8) 0.025(7) 0.004(7)
C6 0.039(8) 0.028(9) 0.051(10) -0.016(6) 0.008(7) 0.003(6)
C7 0.044(10) 0.046(10) 0.055(10) -0.011(7) 0.027(9) -0.004(6)
C8 0.042(12) 0.050(9) 0.052(10) -0.013(8) 0.026(10) -0.003(8)
C9 0.042(11) 0.049(11) 0.053(16) -0.014(11) 0.025(11) -0.004(8)
C10 0.040(9) 0.053(12) 0.055(11) -0.015(11) 0.026(8) -0.003(9)
C11 0.040(9) 0.049(10) 0.057(13) -0.012(9) 0.027(9) -0.003(7)
C12 0.058(12) 0.072(15) 0.046(11) -0.003(11) 0.028(10) -0.015(11)
C13 0.071(13) 0.057(12) 0.071(13) -0.002(13) 0.040(11) -0.010(12)
C14 0.074(15) 0.053(12) 0.070(13) -0.003(9) 0.045(12) -0.006(9)
C15 0.073(11) 0.057(10) 0.068(13) -0.003(9) 0.035(10) -0.009(8)
C16 0.042(8) 0.048(9) 0.060(7) -0.012(6) 0.026(6) -0.005(6)
N1 0.044(7) 0.049(9) 0.058(9) -0.014(7) 0.024(7) 0.004(6)
N2 0.045(7) 0.043(7) 0.055(7) -0.011(6) 0.027(6) -0.008(6)
O1 0.051(7) 0.013(6) 0.092(10) 0.011(6) 0.015(7) 0.010(5)
Br1 0.0410(11) 0.0872(19) 0.0841(16) -0.0048(12) 0.0194(11) 0.0132(9)
Hg1 0.0402(5) 0.0419(6) 0.0409(6) 0.000 0.0063(4) 0.000
Cl1 0.053(3) 0.065(4) 0.067(3) 0.001(2) 0.015(3) -0.012(2)

loop_
_atom_type_symbol
_atom_type_description
_atom_type_scat_dispersion_real
_atom_type_scat_dispersion_imag
_atom_type_scat_source
C C 0.0033 0.0016 'International Tables Vol C Tables 4.2.6.8 and 6.1.1.4'
H H 0.0000 0.0000 'International Tables Vol C Tables 4.2.6.8 and 6.1.1.4'
N N 0.0061 0.0033 'International Tables Vol C Tables 4.2.6.8 and 6.1.1.4'
O O 0.0106 0.0060 'International Tables Vol C Tables 4.2.6.8 and 6.1.1.4'
Br Br -0.2901 2.4595 'International Tables Vol C Tables 4.2.6.8 and 6.1.1.4'
Hg Hg -2.3894 9.2266 'International Tables Vol C Tables 4.2.6.8 and 6.1.1.4'
Cl Cl 0.1484 0.1585 'International Tables Vol C Tables 4.2.6.8 and 6.1.1.4'

loop_
_geom_angle_atom_site_label_1
_geom_angle_atom_site_label_2
_geom_angle_atom_site_label_3
_geom_angle
_geom_angle_site_symmetry_1
_geom_angle_site_symmetry_3
C2 C1 C5 120.2(18) . .
C2 C1 H1 119.9 . .
C5 C1 H1 119.9 . .
C1 C2 C3 117.8(18) . .
C1 C2 H2 121.1 . .
C3 C2 H2 121.1 . .
N1 C3 C2 122.6(16) . .
N1 C3 H3 118.7 . .
C2 C3 H3 118.7 . .
N1 C4 C5 123.3(17) . .
N1 C4 H4 118.3 . .
C5 C4 H4 118.3 . .
C4 C5 C1 119.3(15) . .
C4 C5 C6 118.7(17) . .
C1 C5 C6 121.4(16) . .
O1 C6 N2 126.6(14) . .
O1 C6 C5 119.1(15) . .
N2 C6 C5 114.0(13) . .
C8 C7 N2 120.9(19) . .
C8 C7 C16 121.1(17) . .
N2 C7 C16 117.9(13) . .
C7 C8 C9 117.5(19) . .
C7 C8 H8 121.2 . .
C9 C8 H8 121.2 . .
C10 C9 C8 121.6(18) . .
C10 C9 H9A 119.2 . .
C8 C9 H9A 119.2 . .
C9 C10 C11 124.0(17) . .
C9 C10 Br1 118.4(16) . .
C11 C10 Br1 117.3(15) . .
C12 C11 C16 119.8(16) . .
C12 C11 C10 125.4(17) . .
C16 C11 C10 114.8(18) . .
C13 C12 C11 121(2) . .
C13 C12 H12 119.5 . .
C11 C12 H12 119.5 . .
C12 C13 C14 121(2) . .
C12 C13 H13 119.4 . .
C14 C13 H13 119.4 . .
C15 C14 C13 121(2) . .
C15 C14 H14 119.7 . .
C13 C14 H14 119.7 . .
C14 C15 C16 121.1(19) . .
C14 C15 H15 119.5 . .
C16 C15 H15 119.5 . .
C7 C16 C15 123.4(16) . .
C7 C16 C11 120.4(14) . .
C15 C16 C11 116.2(17) . .
C4 N1 C3 116.5(15) . .
C4 N1 Hg1 120.4(12) . .
C3 N1 Hg1 123.1(11) . .
C6 N2 C7 126.3(13) . .
C6 N2 H2A 116.9 . .
C7 N2 H2A 116.9 . .
Cl1 Hg1 Cl1 157.5(3) 2 .
Cl1 Hg1 N1 95.7(4) 2 2
Cl1 Hg1 N1 99.0(4) . 2
Cl1 Hg1 N1 99.0(4) 2 .
Cl1 Hg1 N1 95.7(4) . .
N1 Hg1 N1 98.3(7) 2 .

loop_
_geom_bond_atom_site_label_1
_geom_bond_atom_site_label_2
_geom_bond_distance
_geom_bond_site_symmetry_2
C1 C2 1.33(2) .
C1 C5 1.40(3) .
C1 H1 0.9300 .
C2 C3 1.42(3) .
C2 H2 0.9300 .
C3 N1 1.38(2) .
C3 H3 0.9300 .
C4 N1 1.321(19) .
C4 C5 1.37(2) .
C4 H4 0.9300 .
C5 C6 1.56(2) .
C6 O1 1.209(17) .
C6 N2 1.30(2) .
C7 C8 1.36(2) .
C7 N2 1.40(2) .
C7 C16 1.42(2) .
C8 C9 1.46(3) .
C8 H8 0.9300 .
C9 C10 1.27(3) .
C9 H9A 0.9300 .
C10 C11 1.44(3) .
C10 Br1 1.936(17) .
C11 C12 1.41(3) .
C11 C16 1.44(2) .
C12 C13 1.34(3) .
C12 H12 0.9300 .
C13 C14 1.38(3) .
C13 H13 0.9300 .
C14 C15 1.37(3) .
C14 H14 0.9300 .
C15 C16 1.43(2) .
C15 H15 0.9300 .
N1 Hg1 2.412(16) .
N2 H2A 0.8600 .
Hg1 Cl1 2.342(5) 2
Hg1 Cl1 2.342(5) .
Hg1 N1 2.412(16) 2

loop_
_geom_torsion_atom_site_label_1
_geom_torsion_atom_site_label_2
_geom_torsion_atom_site_label_3
_geom_torsion_atom_site_label_4
_geom_torsion
_geom_torsion_site_symmetry_4
C5 C1 C2 C3 3(3) .
C1 C2 C3 N1 -1(3) .
N1 C4 C5 C1 3(3) .
N1 C4 C5 C6 174.7(14) .
C2 C1 C5 C4 -5(3) .
C2 C1 C5 C6 -175.8(16) .
C4 C5 C6 O1 -144.7(18) .
C1 C5 C6 O1 27(3) .
C4 C5 C6 N2 41(2) .
C1 C5 C6 N2 -147.4(17) .
N2 C7 C8 C9 176.7(15) .
C16 C7 C8 C9 -2(2) .
C7 C8 C9 C10 8(3) .
C8 C9 C10 C11 -9(3) .
C8 C9 C10 Br1 177.2(14) .
C9 C10 C11 C12 -174(2) .
Br1 C10 C11 C12 -1(3) .
C9 C10 C11 C16 6(3) .
Br1 C10 C11 C16 179.1(12) .
C16 C11 C12 C13 0(3) .
C10 C11 C12 C13 179.9(19) .
C11 C12 C13 C14 2(3) .
C12 C13 C14 C15 -4(3) .
C13 C14 C15 C16 5(3) .
C8 C7 C16 C15 177.8(16) .
N2 C7 C16 C15 -1(2) .
C8 C7 C16 C11 -1(2) .
N2 C7 C16 C11 -180.0(14) .
C14 C15 C16 C7 177.9(17) .
C14 C15 C16 C11 -3(3) .
C12 C11 C16 C7 179.7(16) .
C10 C11 C16 C7 0(2) .
C12 C11 C16 C15 1(2) .
C10 C11 C16 C15 -179.1(15) .
C5 C4 N1 C3 -1(2) .
C5 C4 N1 Hg1 -179.4(12) .
C2 C3 N1 C4 -1(2) .
C2 C3 N1 Hg1 178.0(13) .
O1 C6 N2 C7 10(3) .
C5 C6 N2 C7 -177.0(15) .
C8 C7 N2 C6 -39(2) .
C16 C7 N2 C6 139.6(16) .
C4 N1 Hg1 Cl1 -172.7(11) 2
C3 N1 Hg1 Cl1 8.7(13) 2
C4 N1 Hg1 Cl1 -9.8(12) .
C3 N1 Hg1 Cl1 171.7(13) .
C4 N1 Hg1 N1 90.2(13) 2
C3 N1 Hg1 N1 -88.4(13) 2
